data_7038751
loop_
_publ_author_name
'Qin, Long-Fang'
'Pang, Chun-Yan'
'Han, Wang-Kang'
'Zhang, Feng-Li'
'Tian, Lei'
'Gu, Zhi-Guo'
'Ren, Xuehong'
'Li, Zaijun'

_publ_section_title
;
 Spin crossover properties of enantiomers, co-enantiomers, racemates, and
 co-racemates.
;
_journal_issue 17
_journal_name_full 'Dalton transactions (Cambridge, England : 2003)'
_journal_page_first 7340
_journal_page_last 7348
_journal_paper_doi 10.1039/c6dt00210b
_journal_volume 45
_journal_year 2016
_chemical_formula_moiety 'C48 H63 Fe N9, 2(Cl O4), 0.83(C4 H10 O), 0.17(C2 H3 N)'
_chemical_formula_sum 'C51.66 H71.8 Cl2 Fe N9.17 O8.83'
_chemical_formula_weight 1089.29
_chemical_name_systematic
; 
 ? 
;
_space_group_IT_number 14
_symmetry_cell_setting monoclinic
_symmetry_space_group_name_Hall '-P 2ybc'
_symmetry_space_group_name_H-M 'P 1 21/c 1'
_atom_sites_solution_hydrogens geom
_atom_sites_solution_primary direct
_atom_sites_solution_secondary difmap
_audit_creation_method SHELXL-97
_audit_update_record
;
2015-09-21 deposited with the CCDC.
2016-03-10 downloaded from the CCDC.
;
_cell_angle_alpha 90.00
_cell_angle_beta 99.571(2)
_cell_angle_gamma 90.00
_cell_formula_units_Z 4
_cell_length_a 21.3124(16)
_cell_length_b 11.3534(7)
_cell_length_c 22.9705(18)
_cell_measurement_reflns_used 4393
_cell_measurement_temperature 173(2)
_cell_measurement_theta_max 23.21
_cell_measurement_theta_min 3.25
_cell_volume 5480.8(7)
_computing_structure_refinement 'SHELXL-97 (Sheldrick, 2008)'
_computing_structure_solution 'SHELXS-97 (Sheldrick, 2008)'
_diffrn_ambient_temperature 173(2)
_diffrn_measured_fraction_theta_full 0.988
_diffrn_measured_fraction_theta_max 0.988
_diffrn_measurement_device_type 'PHOTON 100 CMOS detector'
_diffrn_measurement_method 'omega scan'
_diffrn_radiation_monochromator 'TRIUMPH curved crystal monochromator'
_diffrn_radiation_source 'fine-focus sealed tube'
_diffrn_radiation_type MoK\a
_diffrn_radiation_wavelength 0.71073
_diffrn_reflns_av_R_equivalents 0.0929
_diffrn_reflns_av_sigmaI/netI 0.0982
_diffrn_reflns_limit_h_max 25
_diffrn_reflns_limit_h_min -25
_diffrn_reflns_limit_k_max 13
_diffrn_reflns_limit_k_min -13
_diffrn_reflns_limit_l_max 23
_diffrn_reflns_limit_l_min -27
_diffrn_reflns_number 29552
_diffrn_reflns_theta_full 25.36
_diffrn_reflns_theta_max 25.36
_diffrn_reflns_theta_min 3.01
_exptl_absorpt_coefficient_mu 0.434
_exptl_absorpt_correction_T_max 0.8558
_exptl_absorpt_correction_T_min 0.8089
_exptl_absorpt_correction_type multi-scan
_exptl_absorpt_process_details 'SADABS (Bruker, 2000)'
_exptl_crystal_colour black
_exptl_crystal_density_diffrn 1.320
_exptl_crystal_density_method 'not measured'
_exptl_crystal_description column
_exptl_crystal_F_000 2306
_exptl_crystal_size_max 0.41
_exptl_crystal_size_mid 0.16
_exptl_crystal_size_min 0.13
_refine_diff_density_max 0.691
_refine_diff_density_min -1.124
_refine_diff_density_rms 0.083
_refine_ls_extinction_method none
_refine_ls_goodness_of_fit_ref 1.076
_refine_ls_hydrogen_treatment constr
_refine_ls_matrix_type full
_refine_ls_number_parameters 697
_refine_ls_number_reflns 9912
_refine_ls_number_restraints 622
_refine_ls_restrained_S_all 1.153
_refine_ls_R_factor_all 0.1584
_refine_ls_R_factor_gt 0.0792
_refine_ls_shift/su_max 0.001
_refine_ls_shift/su_mean 0.000
_refine_ls_structure_factor_coef Fsqd
_refine_ls_weighting_details 'calc w=1/[\s^2^(Fo^2^)+(0.1323P)^2^+0.0000P] where P=(Fo^2^+2Fc^2^)/3'
_refine_ls_weighting_scheme calc
_refine_ls_wR_factor_gt 0.1999
_refine_ls_wR_factor_ref 0.2470
_reflns_number_gt 5434
_reflns_number_total 9912
_reflns_threshold_expression >2sigma(I)
_cod_data_source_file c6dt00210b2.cif
_cod_data_source_block 1
_cod_depositor_comments
;
The following automatic conversions were performed:

'_symmetry_cell_setting' value 'Monoclinic' changed to 'monoclinic'
according to
/usr/data/users/saulius/crontab/automatic-downloads/rss-feeds/RSC/lib/dictionaries/cif_core.dic
dictionary named 'cif_core.dic' version 2.4.2 from 2011-04-26.

Automatic conversion script
Id: cif_fix_values 4268 2015-11-12 08:31:59Z antanas 

 Adding full bibliography for 7038747--7038756.cif.
;
_cod_original_sg_symbol_Hall '-P 2ybc  '
_cod_original_sg_symbol_H-M 'P2(1)/c  '
_cod_original_formula_sum 'C51.66 H71.80 Cl2 Fe N9.17 O8.83'
_cod_database_code 7038751

loop_
_symmetry_equiv_pos_as_xyz
'x, y, z'
'-x, y+1/2, -z+1/2'
'-x, -y, -z'
'x, -y-1/2, z-1/2'

loop_
_atom_site_label
_atom_site_type_symbol
_atom_site_fract_x
_atom_site_fract_y
_atom_site_fract_z
_atom_site_U_iso_or_equiv
_atom_site_adp_type
_atom_site_occupancy
_atom_site_symmetry_multiplicity
_atom_site_calc_flag
_atom_site_refinement_flags
_atom_site_disorder_assembly
_atom_site_disorder_group
C45 C 0.7642(3) -0.2627(6) 0.4023(3) 0.0638(18) Uani 0.49(4) 1 d PDU A 7
H45A H 0.7278 -0.3151 0.4055 0.077 Uiso 0.49(4) 1 calc PR A 7
H45B H 0.7642 -0.1988 0.4316 0.077 Uiso 0.49(4) 1 calc PR A 7
C46 C 0.8251(9) -0.332(2) 0.4177(9) 0.071(3) Uani 0.49(4) 1 d PDU A 7
H46A H 0.8619 -0.2781 0.4209 0.086 Uiso 0.49(4) 1 calc PR A 7
H46B H 0.8283 -0.3891 0.3856 0.086 Uiso 0.49(4) 1 calc PR A 7
C47 C 0.8278(12) -0.399(2) 0.4761(10) 0.077(4) Uani 0.49(4) 1 d PDU A 7
H47A H 0.8150 -0.3460 0.5061 0.093 Uiso 0.49(4) 1 calc PR A 7
H47B H 0.7971 -0.4656 0.4702 0.093 Uiso 0.49(4) 1 calc PR A 7
C48 C 0.8936(13) -0.447(3) 0.4985(12) 0.103(6) Uani 0.49(4) 1 d PDU A 7
H48A H 0.8934 -0.4892 0.5358 0.155 Uiso 0.49(4) 1 calc PR A 7
H48B H 0.9240 -0.3820 0.5050 0.155 Uiso 0.49(4) 1 calc PR A 7
H48C H 0.9060 -0.5016 0.4693 0.155 Uiso 0.49(4) 1 calc PR A 7
C45' C 0.7642(3) -0.2627(6) 0.4023(3) 0.0638(18) Uani 0.51(4) 1 d PDU A 8
H45C H 0.7369 -0.3334 0.4017 0.077 Uiso 0.51(4) 1 calc PR A 8
H45D H 0.7503 -0.2053 0.4300 0.077 Uiso 0.51(4) 1 calc PR A 8
C46' C 0.8318(8) -0.297(2) 0.4249(8) 0.074(3) Uani 0.51(4) 1 d PDU A 8
H46C H 0.8586 -0.2254 0.4305 0.089 Uiso 0.51(4) 1 calc PR A 8
H46D H 0.8477 -0.3474 0.3953 0.089 Uiso 0.51(4) 1 calc PR A 8
C47' C 0.8379(10) -0.364(2) 0.4837(9) 0.082(4) Uani 0.51(4) 1 d PDU A 8
H47C H 0.8174 -0.3177 0.5119 0.099 Uiso 0.51(4) 1 calc PR A 8
H47D H 0.8152 -0.4402 0.4771 0.099 Uiso 0.51(4) 1 calc PR A 8
C48' C 0.9062(11) -0.387(3) 0.5102(12) 0.116(7) Uani 0.51(4) 1 d PDU A 8
H48D H 0.9081 -0.4263 0.5483 0.174 Uiso 0.51(4) 1 calc PR A 8
H48E H 0.9291 -0.3116 0.5160 0.174 Uiso 0.51(4) 1 calc PR A 8
H48F H 0.9259 -0.4367 0.4835 0.174 Uiso 0.51(4) 1 calc PR A 8
C29 C 0.9475(3) 0.2892(7) 0.2031(3) 0.0618(18) Uani 0.773(11) 1 d PDU B 5
H29A H 0.9862 0.2982 0.2333 0.074 Uiso 0.773(11) 1 calc PR B 5
H29B H 0.9223 0.3626 0.2028 0.074 Uiso 0.773(11) 1 calc PR B 5
C30 C 0.9667(5) 0.2729(11) 0.1438(4) 0.075(3) Uani 0.773(11) 1 d PDU B 5
H30A H 0.9978 0.2077 0.1465 0.090 Uiso 0.773(11) 1 calc PR B 5
H30B H 0.9885 0.3454 0.1338 0.090 Uiso 0.773(11) 1 calc PR B 5
C31 C 0.9129(5) 0.2465(12) 0.0940(4) 0.091(3) Uani 0.773(11) 1 d PDU B 5
H31A H 0.8821 0.3124 0.0912 0.109 Uiso 0.773(11) 1 calc PR B 5
H31B H 0.8907 0.1749 0.1046 0.109 Uiso 0.773(11) 1 calc PR B 5
C32 C 0.9309(7) 0.2276(19) 0.0334(5) 0.132(5) Uani 0.773(11) 1 d PDU B 5
H32A H 0.8924 0.2124 0.0046 0.198 Uiso 0.773(11) 1 calc PR B 5
H32B H 0.9597 0.1599 0.0348 0.198 Uiso 0.773(11) 1 calc PR B 5
H32C H 0.9522 0.2982 0.0218 0.198 Uiso 0.773(11) 1 calc PR B 5
C29' C 0.9475(3) 0.2892(7) 0.2031(3) 0.0618(18) Uani 0.227(11) 1 d PDU B 6
H29C H 0.9930 0.2764 0.2192 0.074 Uiso 0.227(11) 1 calc PR B 6
H29D H 0.9338 0.3629 0.2204 0.074 Uiso 0.227(11) 1 calc PR B 6
C30' C 0.9389(17) 0.301(2) 0.1356(9) 0.075(3) Uani 0.227(11) 1 d PDU B 6
H30C H 0.8930 0.3087 0.1195 0.090 Uiso 0.227(11) 1 calc PR B 6
H30D H 0.9603 0.3740 0.1255 0.090 Uiso 0.227(11) 1 calc PR B 6
C31' C 0.9662(19) 0.196(3) 0.1066(11) 0.086(4) Uani 0.227(11) 1 d PDU B 6
H31C H 1.0101 0.1807 0.1271 0.103 Uiso 0.227(11) 1 calc PR B 6
H31D H 0.9403 0.1251 0.1116 0.103 Uiso 0.227(11) 1 calc PR B 6
C32' C 0.967(3) 0.213(5) 0.0410(13) 0.117(9) Uani 0.227(11) 1 d PDU B 6
H32D H 0.9842 0.1422 0.0249 0.175 Uiso 0.227(11) 1 calc PR B 6
H32E H 0.9946 0.2806 0.0357 0.175 Uiso 0.227(11) 1 calc PR B 6
H32F H 0.9241 0.2282 0.0203 0.175 Uiso 0.227(11) 1 calc PR B 6
Cl1 Cl 0.88399(9) 0.85002(18) 0.70664(12) 0.0490(6) Uiso 0.830(5) 1 d PDU C 4
O1 O 0.8307(3) 0.9261(5) 0.7003(3) 0.0672(18) Uiso 0.830(5) 1 d PDU C 4
O2 O 0.8689(3) 0.7519(5) 0.6683(3) 0.084(2) Uiso 0.830(5) 1 d PDU C 4
O3 O 0.9360(3) 0.9144(6) 0.6888(3) 0.089(2) Uiso 0.830(5) 1 d PDU C 4
O4 O 0.9004(3) 0.8119(6) 0.7651(3) 0.092(2) Uiso 0.830(5) 1 d PDU C 4
O9 O 0.8075(3) 0.9544(6) 0.5071(3) 0.0644(18) Uiso 0.830(5) 1 d PU C 4
C50 C 0.7601(13) 0.965(2) 0.5412(16) 0.080(3) Uiso 0.830(5) 1 d PU C 4
H50A H 0.7243 1.0091 0.5179 0.096 Uiso 0.830(5) 1 calc PR C 4
H50B H 0.7769 1.0141 0.5760 0.096 Uiso 0.830(5) 1 calc PR C 4
C49 C 0.7349(7) 0.8572(11) 0.5622(6) 0.085(4) Uiso 0.830(5) 1 d PU C 4
H49A H 0.7028 0.8766 0.5867 0.127 Uiso 0.830(5) 1 calc PR C 4
H49B H 0.7695 0.8125 0.5857 0.127 Uiso 0.830(5) 1 calc PR C 4
H49C H 0.7153 0.8097 0.5284 0.127 Uiso 0.830(5) 1 calc PR C 4
C51 C 0.8671(6) 0.9307(11) 0.5413(6) 0.102(4) Uiso 0.830(5) 1 d PU C 4
H51A H 0.8682 0.8487 0.5561 0.122 Uiso 0.830(5) 1 calc PR C 4
H51B H 0.8746 0.9844 0.5757 0.122 Uiso 0.830(5) 1 calc PR C 4
C52 C 0.9193(7) 0.9484(12) 0.5029(7) 0.133(5) Uiso 0.830(5) 1 d PU C 4
H52A H 0.9610 0.9313 0.5264 0.200 Uiso 0.830(5) 1 calc PR C 4
H52B H 0.9184 1.0301 0.4890 0.200 Uiso 0.830(5) 1 calc PR C 4
H52C H 0.9115 0.8951 0.4689 0.200 Uiso 0.830(5) 1 calc PR C 4
Cl1' Cl 0.8797(5) 0.8515(10) 0.6748(7) 0.063(3) Uiso 0.170(5) 1 d PDU C 5
O1' O 0.9265(11) 0.770(2) 0.6984(13) 0.103(8) Uiso 0.170(5) 1 d PDU C 5
O2' O 0.8881(14) 0.9618(18) 0.7071(13) 0.099(8) Uiso 0.170(5) 1 d PDU C 5
O3' O 0.8176(8) 0.810(2) 0.6772(13) 0.093(8) Uiso 0.170(5) 1 d PDU C 5
O4' O 0.8859(15) 0.878(3) 0.6155(9) 0.141(14) Uiso 0.170(5) 1 d PDU C 5
N10' N 0.792(2) 1.003(4) 0.518(2) 0.076(9) Uiso 0.170(5) 1 d PDU C 5
C49' C 0.757(6) 0.957(11) 0.544(7) 0.076(6) Uiso 0.170(5) 1 d PDU C 5
C50' C 0.728(3) 0.878(5) 0.578(3) 0.084(11) Uiso 0.170(5) 1 d PDU C 5
H50C H 0.7562 0.8632 0.6151 0.127 Uiso 0.170(5) 1 d PR C 5
H50D H 0.7175 0.8032 0.5570 0.127 Uiso 0.170(5) 1 d PR C 5
H50E H 0.6884 0.9147 0.5857 0.127 Uiso 0.170(5) 1 d PR C 5
O5 O 0.4028(5) 0.8330(8) 0.0962(6) 0.069(4) Uiso 0.493(13) 1 d PDU D 2
O6 O 0.4444(4) 1.0149(8) 0.1090(6) 0.062(3) Uiso 0.493(13) 1 d PDU D 2
O7 O 0.4045(7) 0.9324(10) 0.1873(4) 0.099(5) Uiso 0.493(13) 1 d PDU D 2
O8 O 0.3348(4) 0.9928(10) 0.1047(7) 0.092(4) Uiso 0.493(13) 1 d PDU D 2
O5' O 0.3978(5) 0.8213(7) 0.1156(5) 0.054(3) Uiso 0.507(13) 1 d PDU D 3
O6' O 0.4530(4) 1.0015(9) 0.1360(6) 0.070(3) Uiso 0.507(13) 1 d PDU D 3
O7' O 0.3618(7) 0.9546(10) 0.1740(5) 0.102(4) Uiso 0.507(13) 1 d PDU D 3
O8' O 0.3532(5) 1.0009(8) 0.0764(4) 0.069(3) Uiso 0.507(13) 1 d PDU D 3
C1 C 0.6534(3) 0.0239(5) 0.1420(2) 0.0312(13) Uani 1 1 d . . .
C2 C 0.6976(3) -0.0257(6) 0.0659(3) 0.0456(16) Uani 1 1 d . . .
H2 H 0.7037 -0.0494 0.0276 0.055 Uiso 1 1 calc R . .
C3 C 0.7438(3) -0.0036(6) 0.1124(3) 0.0444(16) Uani 1 1 d . . .
H3 H 0.7883 -0.0092 0.1123 0.053 Uiso 1 1 calc R . .
C4 C 0.6129(3) 0.0526(4) 0.1840(3) 0.0321(13) Uani 1 1 d . . .
H4 H 0.5677 0.0520 0.1746 0.038 Uiso 1 1 calc R . .
C5 C 0.6063(3) 0.1057(5) 0.2837(2) 0.0326(13) Uani 1 1 d . . .
H5 H 0.6303 0.1684 0.3087 0.039 Uiso 1 1 calc R . .
C6 C 0.6054(2) -0.0023(5) 0.3225(3) 0.0311(13) Uani 1 1 d . . .
C7 C 0.6099(3) 0.0119(5) 0.3831(3) 0.0396(15) Uani 1 1 d . . .
H7 H 0.6148 0.0886 0.3997 0.048 Uiso 1 1 calc R . .
C8 C 0.6071(3) -0.0849(6) 0.4199(3) 0.0464(16) Uani 1 1 d . . .
H8 H 0.6098 -0.0741 0.4612 0.056 Uiso 1 1 calc R . .
C9 C 0.6003(3) -0.1963(6) 0.3960(3) 0.0503(17) Uani 1 1 d . . .
H9 H 0.5991 -0.2626 0.4210 0.060 Uiso 1 1 calc R . .
C10 C 0.5954(3) -0.2119(6) 0.3356(3) 0.0489(17) Uani 1 1 d . . .
H10 H 0.5907 -0.2888 0.3191 0.059 Uiso 1 1 calc R . .
C11 C 0.5972(3) -0.1145(5) 0.2993(3) 0.0394(15) Uani 1 1 d . . .
H11 H 0.5927 -0.1253 0.2578 0.047 Uiso 1 1 calc R . .
C12 C 0.5402(3) 0.1523(5) 0.2633(3) 0.0433(16) Uani 1 1 d . . .
H12A H 0.5420 0.2181 0.2361 0.065 Uiso 1 1 calc R . .
H12B H 0.5222 0.1796 0.2975 0.065 Uiso 1 1 calc R . .
H12C H 0.5134 0.0895 0.2432 0.065 Uiso 1 1 calc R . .
C13 C 0.5775(3) -0.0331(5) 0.0500(3) 0.0412(15) Uani 1 1 d . . .
H13A H 0.5751 -0.0012 0.0095 0.049 Uiso 1 1 calc R . .
H13B H 0.5442 0.0058 0.0685 0.049 Uiso 1 1 calc R . .
C14 C 0.5657(3) -0.1654(5) 0.0469(3) 0.0478(17) Uani 1 1 d . . .
H14A H 0.5233 -0.1796 0.0229 0.057 Uiso 1 1 calc R . .
H14B H 0.5977 -0.2022 0.0260 0.057 Uiso 1 1 calc R . .
C15 C 0.5681(3) -0.2259(6) 0.1052(3) 0.0513(17) Uani 1 1 d . . .
H15A H 0.5361 -0.1896 0.1262 0.062 Uiso 1 1 calc R . .
H15B H 0.6106 -0.2124 0.1292 0.062 Uiso 1 1 calc R . .
C16 C 0.5560(3) -0.3574(6) 0.1005(4) 0.066(2) Uani 1 1 d . . .
H16A H 0.5585 -0.3908 0.1401 0.098 Uiso 1 1 calc R . .
H16B H 0.5882 -0.3946 0.0806 0.098 Uiso 1 1 calc R . .
H16C H 0.5136 -0.3718 0.0777 0.098 Uiso 1 1 calc R . .
C17 C 0.8474(3) 0.1896(5) 0.2233(3) 0.0353(14) Uani 1 1 d . B .
C18 C 0.9308(3) 0.0768(6) 0.2313(3) 0.0496(17) Uani 1 1 d . B .
H18 H 0.9731 0.0493 0.2321 0.059 Uiso 1 1 calc R . .
C19 C 0.8807(3) 0.0112(6) 0.2416(3) 0.0451(16) Uani 1 1 d . . .
H19 H 0.8816 -0.0705 0.2506 0.054 Uiso 1 1 calc R . .
C20 C 0.7998(3) 0.2818(5) 0.2146(3) 0.0379(14) Uani 1 1 d . . .
H20 H 0.8088 0.3608 0.2051 0.046 Uiso 1 1 calc R . .
C21 C 0.6892(3) 0.3283(5) 0.2076(3) 0.0357(14) Uani 1 1 d . . .
H21 H 0.6575 0.3045 0.2329 0.043 Uiso 1 1 calc R . .
C22 C 0.6569(3) 0.3122(5) 0.1434(3) 0.0365(14) Uani 1 1 d . . .
C23 C 0.6897(3) 0.2813(6) 0.0987(3) 0.0490(17) Uani 1 1 d . . .
H23 H 0.7342 0.2681 0.1076 0.059 Uiso 1 1 calc R . .
C24 C 0.6589(3) 0.2694(7) 0.0415(3) 0.0582(19) Uani 1 1 d . . .
H24 H 0.6819 0.2438 0.0117 0.070 Uiso 1 1 calc R . .
C25 C 0.5956(4) 0.2940(7) 0.0271(3) 0.062(2) Uani 1 1 d . . .
H25 H 0.5749 0.2887 -0.0127 0.074 Uiso 1 1 calc R . .
C26 C 0.5616(3) 0.3267(6) 0.0707(3) 0.0536(19) Uani 1 1 d . . .
H26 H 0.5175 0.3437 0.0610 0.064 Uiso 1 1 calc R . .
C27 C 0.5924(3) 0.3344(5) 0.1287(3) 0.0446(16) Uani 1 1 d . . .
H27 H 0.5689 0.3554 0.1589 0.054 Uiso 1 1 calc R . .
C28 C 0.7048(3) 0.4551(5) 0.2208(3) 0.0562(19) Uani 1 1 d . . .
H28A H 0.7285 0.4621 0.2611 0.084 Uiso 1 1 calc R . .
H28B H 0.6653 0.5007 0.2174 0.084 Uiso 1 1 calc R . .
H28C H 0.7308 0.4853 0.1927 0.084 Uiso 1 1 calc R . .
C33 C 0.7542(3) -0.0971(5) 0.3281(3) 0.0351(14) Uani 1 1 d . A .
C34 C 0.7450(4) -0.2741(6) 0.2917(4) 0.069(2) Uani 1 1 d . A .
H34 H 0.7432 -0.3575 0.2884 0.083 Uiso 1 1 calc R . .
C35 C 0.7381(3) -0.1966(5) 0.2462(3) 0.0512(18) Uani 1 1 d . . .
H35 H 0.7307 -0.2163 0.2054 0.061 Uiso 1 1 calc R . .
C36 C 0.7625(2) 0.0099(5) 0.3612(3) 0.0350(14) Uani 1 1 d . . .
H36 H 0.7714 0.0111 0.4031 0.042 Uiso 1 1 calc R . .
C37 C 0.7698(3) 0.2201(5) 0.3594(3) 0.0356(14) Uani 1 1 d . . .
H37 H 0.7407 0.2784 0.3361 0.043 Uiso 1 1 calc R . .
C38 C 0.8373(3) 0.2605(5) 0.3577(3) 0.0390(14) Uani 1 1 d . . .
C39 C 0.8887(3) 0.1837(6) 0.3694(3) 0.0449(16) Uani 1 1 d . . .
H39 H 0.8819 0.1029 0.3771 0.054 Uiso 1 1 calc R . .
C40 C 0.9501(3) 0.2263(8) 0.3699(3) 0.063(2) Uani 1 1 d . . .
H40 H 0.9852 0.1737 0.3777 0.076 Uiso 1 1 calc R . .
C41 C 0.9607(4) 0.3419(8) 0.3593(3) 0.069(2) Uani 1 1 d . . .
H41 H 1.0028 0.3694 0.3592 0.083 Uiso 1 1 calc R . .
C42 C 0.9102(4) 0.4193(7) 0.3487(4) 0.071(2) Uani 1 1 d . . .
H42 H 0.9172 0.5002 0.3415 0.085 Uiso 1 1 calc R . .
C43 C 0.8496(3) 0.3777(6) 0.3485(3) 0.0569(19) Uani 1 1 d . . .
H43 H 0.8150 0.4315 0.3418 0.068 Uiso 1 1 calc R . .
C44 C 0.7565(3) 0.2243(6) 0.4230(3) 0.0469(16) Uani 1 1 d . . .
H44A H 0.7144 0.1912 0.4243 0.070 Uiso 1 1 calc R . .
H44B H 0.7579 0.3062 0.4366 0.070 Uiso 1 1 calc R . .
H44C H 0.7889 0.1783 0.4487 0.070 Uiso 1 1 calc R . .
Cl2 Cl 0.39371(7) 0.94327(13) 0.12435(7) 0.0421(4) Uani 1 1 d DU . .
Fe2 Fe 0.73809(4) 0.07754(7) 0.24262(4) 0.0307(3) Uani 1 1 d . . .
N1 N 0.7155(2) 0.0288(4) 0.1603(2) 0.0344(11) Uani 1 1 d . . .
N2 N 0.6402(2) -0.0077(4) 0.0843(2) 0.0374(12) Uani 1 1 d . . .
N3 N 0.64302(19) 0.0792(3) 0.23533(19) 0.0255(10) Uani 1 1 d . . .
N4 N 0.8287(2) 0.0832(4) 0.2367(2) 0.0357(11) Uani 1 1 d . . .
N5 N 0.9098(2) 0.1900(4) 0.2194(2) 0.0432(13) Uani 1 1 d D . .
N6 N 0.7441(2) 0.2455(4) 0.2210(2) 0.0334(11) Uani 1 1 d . . .
N7 N 0.7436(2) -0.0856(4) 0.2689(2) 0.0402(12) Uani 1 1 d . . .
N8 N 0.7550(2) -0.2114(4) 0.3435(2) 0.0483(14) Uani 1 1 d D . .
N9 N 0.7569(2) 0.1042(4) 0.3302(2) 0.0301(11) Uani 1 1 d . . .

loop_
_atom_site_aniso_label
_atom_site_aniso_U_11
_atom_site_aniso_U_22
_atom_site_aniso_U_33
_atom_site_aniso_U_23
_atom_site_aniso_U_13
_atom_site_aniso_U_12
C45 0.074(4) 0.051(4) 0.063(4) 0.011(3) 0.000(3) 0.008(3)
C46 0.079(6) 0.063(6) 0.068(6) 0.009(5) 0.000(5) 0.007(5)
C47 0.086(7) 0.072(8) 0.069(7) 0.008(6) -0.001(6) 0.008(6)
C48 0.111(12) 0.096(13) 0.092(11) 0.004(11) -0.015(10) 0.012(11)
C45' 0.074(4) 0.051(4) 0.063(4) 0.011(3) 0.000(3) 0.008(3)
C46' 0.080(6) 0.068(6) 0.069(6) 0.008(5) 0.000(5) 0.011(5)
C47' 0.089(7) 0.078(8) 0.073(6) 0.012(6) -0.006(6) 0.011(6)
C48' 0.120(13) 0.107(14) 0.102(13) 0.011(12) -0.037(10) 0.003(12)
C29 0.043(3) 0.080(4) 0.066(4) -0.001(4) 0.017(3) -0.012(3)
C30 0.055(5) 0.102(5) 0.072(5) 0.004(5) 0.023(4) -0.009(4)
C31 0.074(6) 0.127(7) 0.075(6) 0.019(5) 0.024(5) -0.007(5)
C32 0.109(11) 0.205(12) 0.086(9) 0.010(9) 0.027(8) 0.010(11)
C29' 0.043(3) 0.080(4) 0.066(4) -0.001(4) 0.017(3) -0.012(3)
C30' 0.057(6) 0.101(6) 0.071(6) 0.006(6) 0.022(6) -0.011(6)
C31' 0.068(7) 0.116(8) 0.077(7) 0.010(7) 0.021(7) -0.009(7)
C32' 0.098(17) 0.167(16) 0.090(15) 0.001(15) 0.033(15) 0.003(16)
C1 0.033(3) 0.034(3) 0.026(3) -0.001(2) 0.003(3) -0.003(2)
C2 0.042(4) 0.059(4) 0.038(4) -0.016(3) 0.014(3) -0.007(3)
C3 0.034(3) 0.060(4) 0.041(4) -0.013(3) 0.012(3) -0.004(3)
C4 0.028(3) 0.029(3) 0.039(4) 0.002(3) 0.005(3) -0.006(2)
C5 0.032(3) 0.038(3) 0.028(3) -0.001(3) 0.006(3) -0.001(2)
C6 0.024(3) 0.036(3) 0.033(3) -0.001(3) 0.005(2) -0.005(2)
C7 0.040(3) 0.040(3) 0.042(4) 0.002(3) 0.013(3) 0.000(3)
C8 0.045(4) 0.063(4) 0.033(4) 0.010(3) 0.010(3) 0.000(3)
C9 0.049(4) 0.054(4) 0.048(5) 0.018(3) 0.009(3) -0.003(3)
C10 0.054(4) 0.039(4) 0.053(5) 0.001(3) 0.008(3) -0.007(3)
C11 0.039(3) 0.043(4) 0.035(4) 0.002(3) 0.002(3) -0.009(3)
C12 0.042(4) 0.049(4) 0.041(4) 0.010(3) 0.014(3) 0.008(3)
C13 0.036(3) 0.058(4) 0.027(3) 0.000(3) -0.004(3) -0.007(3)
C14 0.039(4) 0.056(4) 0.044(4) -0.011(3) -0.004(3) -0.012(3)
C15 0.047(4) 0.053(4) 0.055(5) 0.002(3) 0.013(3) -0.001(3)
C16 0.055(4) 0.049(4) 0.092(6) 0.009(4) 0.010(4) -0.003(3)
C17 0.028(3) 0.046(4) 0.032(4) -0.007(3) 0.004(3) -0.003(3)
C18 0.032(3) 0.060(4) 0.056(5) -0.008(3) 0.007(3) 0.015(3)
C19 0.035(4) 0.049(4) 0.049(4) -0.004(3) 0.003(3) 0.014(3)
C20 0.041(4) 0.038(3) 0.034(4) -0.001(3) 0.004(3) 0.001(3)
C21 0.032(3) 0.035(3) 0.041(4) 0.000(3) 0.011(3) 0.000(3)
C22 0.033(3) 0.033(3) 0.042(4) 0.009(3) 0.003(3) -0.004(3)
C23 0.033(3) 0.075(5) 0.039(4) 0.014(3) 0.006(3) 0.000(3)
C24 0.054(5) 0.080(5) 0.041(4) 0.008(4) 0.011(3) -0.003(4)
C25 0.060(5) 0.080(5) 0.042(4) 0.022(4) -0.001(4) -0.014(4)
C26 0.035(4) 0.062(5) 0.058(5) 0.016(4) -0.008(3) -0.001(3)
C27 0.040(4) 0.038(4) 0.056(5) 0.010(3) 0.010(3) -0.002(3)
C28 0.053(4) 0.039(4) 0.073(5) -0.003(3) 0.000(4) 0.004(3)
C33 0.031(3) 0.031(3) 0.041(4) -0.003(3) 0.000(3) 0.003(2)
C34 0.104(6) 0.027(4) 0.072(6) -0.008(4) -0.001(5) 0.003(4)
C35 0.071(5) 0.030(3) 0.048(4) -0.010(3) -0.003(3) 0.007(3)
C36 0.029(3) 0.040(3) 0.034(4) -0.001(3) 0.001(3) 0.004(3)
C37 0.036(3) 0.031(3) 0.037(4) -0.008(3) 0.001(3) 0.002(3)
C38 0.037(3) 0.051(4) 0.029(3) -0.009(3) 0.003(3) -0.005(3)
C39 0.035(3) 0.061(4) 0.039(4) -0.006(3) 0.006(3) -0.002(3)
C40 0.042(4) 0.095(6) 0.052(5) -0.007(4) 0.006(3) -0.001(4)
C41 0.043(4) 0.103(7) 0.061(5) -0.015(5) 0.012(4) -0.025(5)
C42 0.073(6) 0.066(5) 0.072(6) -0.012(4) 0.011(4) -0.031(5)
C43 0.051(4) 0.047(4) 0.069(5) -0.009(4) -0.002(4) -0.015(3)
C44 0.045(4) 0.053(4) 0.043(4) -0.018(3) 0.006(3) -0.008(3)
Cl2 0.0468(9) 0.0373(8) 0.0437(10) -0.0028(7) 0.0116(7) -0.0035(7)
Fe2 0.0286(4) 0.0305(5) 0.0318(5) -0.0043(4) 0.0017(3) 0.0007(3)
N1 0.032(3) 0.036(3) 0.035(3) -0.006(2) 0.003(2) -0.004(2)
N2 0.033(3) 0.046(3) 0.033(3) -0.003(2) 0.004(2) -0.004(2)
N3 0.024(2) 0.025(2) 0.027(3) 0.002(2) 0.005(2) 0.0007(18)
N4 0.033(3) 0.040(3) 0.033(3) -0.008(2) 0.001(2) 0.003(2)
N5 0.032(3) 0.049(3) 0.049(3) -0.006(3) 0.006(2) -0.004(2)
N6 0.031(3) 0.037(3) 0.031(3) -0.004(2) 0.002(2) 0.001(2)
N7 0.037(3) 0.040(3) 0.042(3) -0.007(2) 0.001(2) 0.002(2)
N8 0.058(3) 0.035(3) 0.047(4) 0.001(3) -0.003(3) 0.005(3)
N9 0.025(2) 0.032(3) 0.032(3) -0.008(2) 0.001(2) 0.0032(19)

loop_
_atom_type_symbol
_atom_type_description
_atom_type_scat_dispersion_real
_atom_type_scat_dispersion_imag
_atom_type_scat_source
C C 0.0033 0.0016 'International Tables Vol C Tables 4.2.6.8 and 6.1.1.4'
H H 0.0000 0.0000 'International Tables Vol C Tables 4.2.6.8 and 6.1.1.4'
Cl Cl 0.1484 0.1585 'International Tables Vol C Tables 4.2.6.8 and 6.1.1.4'
Fe Fe 0.3463 0.8444 'International Tables Vol C Tables 4.2.6.8 and 6.1.1.4'
N N 0.0061 0.0033 'International Tables Vol C Tables 4.2.6.8 and 6.1.1.4'
O O 0.0106 0.0060 'International Tables Vol C Tables 4.2.6.8 and 6.1.1.4'

loop_
_geom_angle_atom_site_label_1
_geom_angle_atom_site_label_2
_geom_angle_atom_site_label_3
_geom_angle
N8 C45 C46 113.9(9)
N8 C45 H45A 108.8
C46 C45 H45A 108.8
N8 C45 H45B 108.8
C46 C45 H45B 108.8
H45A C45 H45B 107.7
C45 C46 C47 111.7(13)
C45 C46 H46A 109.3
C47 C46 H46A 109.3
C45 C46 H46B 109.3
C47 C46 H46B 109.3
H46A C46 H46B 107.9
C48 C47 C46 112.0(15)
C48 C47 H47A 109.2
C46 C47 H47A 109.2
C48 C47 H47B 109.2
C46 C47 H47B 109.2
H47A C47 H47B 107.9
C47 C48 H48A 109.5
C47 C48 H48B 109.5
H48A C48 H48B 109.5
C47 C48 H48C 109.5
H48A C48 H48C 109.5
H48B C48 H48C 109.5
C47' C46' H46C 109.3
C47' C46' H46D 109.3
H46C C46' H46D 108.0
C48' C47' C46' 111.9(14)
C48' C47' H47C 109.2
C46' C47' H47C 109.2
C48' C47' H47D 109.2
C46' C47' H47D 109.2
H47C C47' H47D 107.9
C47' C48' H48D 109.5
C47' C48' H48E 109.5
H48D C48' H48E 109.5
C47' C48' H48F 109.5
H48D C48' H48F 109.5
H48E C48' H48F 109.5
N5 C29 C30 112.4(7)
N5 C29 H29A 109.1
C30 C29 H29A 109.1
N5 C29 H29B 109.1
C30 C29 H29B 109.1
H29A C29 H29B 107.9
C29 C30 C31 115.2(8)
C29 C30 H30A 108.5
C31 C30 H30A 108.5
C29 C30 H30B 108.5
C31 C30 H30B 108.5
H30A C30 H30B 107.5
C30 C31 C32 116.5(9)
C30 C31 H31A 108.2
C32 C31 H31A 108.2
C30 C31 H31B 108.2
C32 C31 H31B 108.2
H31A C31 H31B 107.3
C31 C32 H32A 109.5
C31 C32 H32B 109.5
H32A C32 H32B 109.5
C31 C32 H32C 109.5
H32A C32 H32C 109.5
H32B C32 H32C 109.5
C31' C30' H30C 109.1
C31' C30' H30D 109.1
H30C C30' H30D 107.9
C32' C31' C30' 113(2)
C32' C31' H31C 108.9
C30' C31' H31C 108.9
C32' C31' H31D 108.9
C30' C31' H31D 108.9
H31C C31' H31D 107.7
C31' C32' H32D 109.5
C31' C32' H32E 109.5
H32D C32' H32E 109.5
C31' C32' H32F 109.5
H32D C32' H32F 109.5
H32E C32' H32F 109.5
O4 Cl1 O1 110.8(4)
O4 Cl1 O2 110.3(4)
O1 Cl1 O2 108.6(4)
O4 Cl1 O3 110.4(4)
O1 Cl1 O3 107.6(4)
O2 Cl1 O3 109.0(4)
C50 O9 C51 112.2(17)
O9 C50 C49 117(2)
O9 C50 H50A 108.0
C49 C50 H50A 108.0
O9 C50 H50B 108.0
C49 C50 H50B 108.0
H50A C50 H50B 107.2
C50 C49 H49A 109.5
C50 C49 H49B 109.5
H49A C49 H49B 109.5
C50 C49 H49C 109.5
H49A C49 H49C 109.5
H49B C49 H49C 109.5
C50 C49 H50C 100.7
H49A C49 H50C 66.3
H49B C49 H50C 50.4
H49C C49 H50C 148.7
C50 C49 H50D 151.3
H49A C49 H50D 84.1
H49B C49 H50D 88.2
H49C C49 H50D 41.9
H50C C49 H50D 108.0
C50 C49 H50E 93.5
H49A C49 H50E 17.7
H49B C49 H50E 123.8
H49C C49 H50E 109.6
H50C C49 H50E 75.9
H50D C49 H50E 95.0
O9 C51 C52 109.0(11)
O9 C51 H51A 109.9
C52 C51 H51A 109.9
O9 C51 H51B 109.9
C52 C51 H51B 109.9
H51A C51 H51B 108.3
C51 C52 H52A 109.5
C51 C52 H52B 109.5
H52A C52 H52B 109.5
C51 C52 H52C 109.5
H52A C52 H52C 109.5
H52B C52 H52C 109.5
O1' Cl1' O3' 112.2(12)
O1' Cl1' O4' 109.6(12)
O3' Cl1' O4' 110.1(12)
O1' Cl1' O2' 110.6(12)
O3' Cl1' O2' 107.7(11)
O4' Cl1' O2' 106.5(11)
N10' C49' C50' 164(10)
C49' C50' H50C 109.2
C49' C50' H50D 111.6
H50C C50' H50D 109.5
C49' C50' H50E 107.7
H50C C50' H50E 109.5
H50D C50' H50E 109.5
N1 C1 N2 111.0(5)
N1 C1 C4 117.2(5)
N2 C1 C4 131.8(5)
C3 C2 N2 107.4(5)
C3 C2 H2 126.3
N2 C2 H2 126.3
C2 C3 N1 108.7(5)
C2 C3 H3 125.7
N1 C3 H3 125.7
N3 C4 C1 114.0(5)
N3 C4 H4 123.0
C1 C4 H4 123.0
N3 C5 C12 114.8(5)
N3 C5 C6 109.5(4)
C12 C5 C6 111.4(4)
N3 C5 H5 106.9
C12 C5 H5 106.9
C6 C5 H5 106.9
C11 C6 C7 118.5(5)
C11 C6 C5 122.1(5)
C7 C6 C5 119.4(5)
C6 C7 C8 120.9(6)
C6 C7 H7 119.6
C8 C7 H7 119.6
C9 C8 C7 119.7(6)
C9 C8 H8 120.2
C7 C8 H8 120.2
C8 C9 C10 120.2(6)
C8 C9 H9 119.9
C10 C9 H9 119.9
C9 C10 C11 119.6(6)
C9 C10 H10 120.2
C11 C10 H10 120.2
C6 C11 C10 121.1(6)
C6 C11 H11 119.5
C10 C11 H11 119.5
C5 C12 H12A 109.5
C5 C12 H12B 109.5
H12A C12 H12B 109.5
C5 C12 H12C 109.5
H12A C12 H12C 109.5
H12B C12 H12C 109.5
N2 C13 C14 110.4(5)
N2 C13 H13A 109.6
C14 C13 H13A 109.6
N2 C13 H13B 109.6
C14 C13 H13B 109.6
H13A C13 H13B 108.1
C15 C14 C13 115.5(5)
C15 C14 H14A 108.4
C13 C14 H14A 108.4
C15 C14 H14B 108.4
C13 C14 H14B 108.4
H14A C14 H14B 107.5
C14 C15 C16 114.1(6)
C14 C15 H15A 108.7
C16 C15 H15A 108.7
C14 C15 H15B 108.7
C16 C15 H15B 108.7
H15A C15 H15B 107.6
C15 C16 H16A 109.5
C15 C16 H16B 109.5
H16A C16 H16B 109.5
C15 C16 H16C 109.5
H16A C16 H16C 109.5
H16B C16 H16C 109.5
N4 C17 N5 110.9(5)
N4 C17 C20 117.4(5)
N5 C17 C20 131.7(6)
C19 C18 N5 107.9(5)
C19 C18 H18 126.0
N5 C18 H18 126.0
C18 C19 N4 108.0(6)
C18 C19 H19 126.0
N4 C19 H19 126.0
N6 C20 C17 113.0(5)
N6 C20 H20 123.5
C17 C20 H20 123.5
N6 C21 C28 115.1(5)
N6 C21 C22 109.6(4)
C28 C21 C22 111.2(5)
N6 C21 H21 106.9
C28 C21 H21 106.9
C22 C21 H21 106.9
C23 C22 C27 118.1(6)
C23 C22 C21 123.0(5)
C27 C22 C21 118.8(5)
C24 C23 C22 121.1(6)
C24 C23 H23 119.5
C22 C23 H23 119.5
C25 C24 C23 120.4(7)
C25 C24 H24 119.8
C23 C24 H24 119.8
C24 C25 C26 119.8(7)
C24 C25 H25 120.1
C26 C25 H25 120.1
C25 C26 C27 119.5(6)
C25 C26 H26 120.2
C27 C26 H26 120.2
C22 C27 C26 120.9(6)
C22 C27 H27 119.5
C26 C27 H27 119.5
C21 C28 H28A 109.5
C21 C28 H28B 109.5
H28A C28 H28B 109.5
C21 C28 H28C 109.5
H28A C28 H28C 109.5
H28B C28 H28C 109.5
N8 C33 N7 110.7(5)
N8 C33 C36 133.3(6)
N7 C33 C36 116.1(5)
C35 C34 N8 108.2(6)
C35 C34 H34 125.9
N8 C34 H34 125.9
C34 C35 N7 108.2(6)
C34 C35 H35 125.9
N7 C35 H35 125.9
N9 C36 C33 115.1(5)
N9 C36 H36 122.5
C33 C36 H36 122.5
N9 C37 C38 111.2(4)
N9 C37 C44 114.2(5)
C38 C37 C44 110.0(5)
N9 C37 H37 107.0
C38 C37 H37 107.0
C44 C37 H37 107.0
C43 C38 C39 118.2(6)
C43 C38 C37 120.0(5)
C39 C38 C37 121.7(5)
C38 C39 C40 119.5(6)
C38 C39 H39 120.3
C40 C39 H39 120.3
C41 C40 C39 121.0(7)
C41 C40 H40 119.5
C39 C40 H40 119.5
C40 C41 C42 119.9(7)
C40 C41 H41 120.0
C42 C41 H41 120.0
C43 C42 C41 119.2(7)
C43 C42 H42 120.4
C41 C42 H42 120.4
C42 C43 C38 122.2(7)
C42 C43 H43 118.9
C38 C43 H43 118.9
C37 C44 H44A 109.5
C37 C44 H44B 109.5
H44A C44 H44B 109.5
C37 C44 H44C 109.5
H44A C44 H44C 109.5
H44B C44 H44C 109.5
O8 Cl2 O5' 115.4(7)
O8 Cl2 O6' 127.4(7)
O5' Cl2 O6' 114.5(6)
O8 Cl2 O7' 72.3(7)
O5' Cl2 O7' 104.6(6)
O6' Cl2 O7' 109.7(6)
O8 Cl2 O7 110.4(7)
O5' Cl2 O7 93.2(7)
O6' Cl2 O7 82.0(7)
O7' Cl2 O7 38.6(6)
O8 Cl2 O5 113.1(6)
O5' Cl2 O5 20.0(6)
O6' Cl2 O5 108.0(7)
O7' Cl2 O5 123.8(7)
O7 Cl2 O5 111.6(6)
O8 Cl2 O8' 33.6(6)
O5' Cl2 O8' 112.5(6)
O6' Cl2 O8' 109.7(6)
O7' Cl2 O8' 105.4(6)
O7 Cl2 O8' 141.9(6)
O5 Cl2 O8' 99.3(7)
O8 Cl2 O6 111.6(6)
O5' Cl2 O6 117.0(6)
O6' Cl2 O6 25.7(6)
O7' Cl2 O6 128.4(6)
O7 Cl2 O6 107.2(6)
O5 Cl2 O6 102.6(6)
O8' Cl2 O6 86.3(6)
N7 Fe2 N1 91.4(2)
N7 Fe2 N4 92.5(2)
N1 Fe2 N4 91.68(19)
N7 Fe2 N6 172.55(19)
N1 Fe2 N6 92.63(19)
N4 Fe2 N6 81.12(19)
N7 Fe2 N3 92.47(18)
N1 Fe2 N3 80.72(18)
N4 Fe2 N3 171.03(19)
N6 Fe2 N3 94.38(17)
N7 Fe2 N9 80.8(2)
N1 Fe2 N9 171.63(19)
N4 Fe2 N9 91.67(18)
N6 Fe2 N9 95.46(18)
N3 Fe2 N9 96.51(18)
C1 N1 C3 106.2(5)
C1 N1 Fe2 113.2(4)
C3 N1 Fe2 140.6(4)
C1 N2 C2 106.7(5)
C1 N2 C13 127.1(5)
C2 N2 C13 125.8(5)
C4 N3 C5 119.2(4)
C4 N3 Fe2 114.8(4)
C5 N3 Fe2 126.0(3)
C17 N4 C19 107.0(5)
C17 N4 Fe2 112.6(4)
C19 N4 Fe2 140.4(4)
C17 N5 C18 106.1(5)
C17 N5 C29 127.4(5)
C18 N5 C29 126.5(5)
C20 N6 C21 118.7(5)
C20 N6 Fe2 115.8(4)
C21 N6 Fe2 125.3(3)
C33 N7 C35 106.7(5)
C33 N7 Fe2 113.4(4)
C35 N7 Fe2 139.9(5)
C33 N8 C34 106.2(6)
C33 N8 C45 128.8(6)
C34 N8 C45 125.1(6)
C36 N9 C37 119.8(5)
C36 N9 Fe2 114.6(4)
C37 N9 Fe2 125.4(4)

loop_
_geom_bond_atom_site_label_1
_geom_bond_atom_site_label_2
_geom_bond_distance
C45 N8 1.454(8)
C45 C46 1.510(14)
C45 H45A 0.9900
C45 H45B 0.9900
C46 C47 1.536(16)
C46 H46A 0.9900
C46 H46B 0.9900
C47 C48 1.512(17)
C47 H47A 0.9900
C47 H47B 0.9900
C48 H48A 0.9800
C48 H48B 0.9800
C48 H48C 0.9800
C46' C47' 1.537(16)
C46' H46C 0.9900
C46' H46D 0.9900
C47' C48' 1.503(16)
C47' H47C 0.9900
C47' H47D 0.9900
C48' H48D 0.9800
C48' H48E 0.9800
C48' H48F 0.9800
C29 N5 1.468(8)
C29 C30 1.497(10)
C29 H29A 0.9900
C29 H29B 0.9900
C30 C31 1.509(13)
C30 H30A 0.9900
C30 H30B 0.9900
C31 C32 1.520(12)
C31 H31A 0.9900
C31 H31B 0.9900
C32 H32A 0.9800
C32 H32B 0.9800
C32 H32C 0.9800
C30' C31' 1.53(2)
C30' H30C 0.9900
C30' H30D 0.9900
C31' C32' 1.52(2)
C31' H31C 0.9900
C31' H31D 0.9900
C32' H32D 0.9800
C32' H32E 0.9800
C32' H32F 0.9800
Cl1 O4 1.398(6)
Cl1 O1 1.414(5)
Cl1 O2 1.424(6)
Cl1 O3 1.443(6)
O9 C50 1.383(19)
O9 C51 1.403(13)
C50 C49 1.454(18)
C50 H50A 0.9900
C50 H50B 0.9900
C49 H49A 0.9800
C49 H49B 0.9800
C49 H49C 0.9800
C49 H50C 1.2267
C49 H50D 0.7158
C51 C52 1.544(17)
C51 H51A 0.9900
C51 H51B 0.9900
C52 H52A 0.9800
C52 H52B 0.9800
C52 H52C 0.9800
Cl1' O1' 1.397(13)
Cl1' O3' 1.414(13)
Cl1' O4' 1.423(13)
Cl1' O2' 1.451(13)
N10' C49' 1.16(2)
C49' C50' 1.40(2)
C50' H50C 0.9800
C50' H50D 0.9800
C50' H50E 0.9800
O5 Cl2 1.437(8)
O6 Cl2 1.442(8)
O7 Cl2 1.431(9)
O8 Cl2 1.381(8)
O5' Cl2 1.404(7)
O6' Cl2 1.411(8)
O7' Cl2 1.427(9)
O8' Cl2 1.439(8)
C1 N1 1.322(7)
C1 N2 1.355(7)
C1 C4 1.437(8)
C2 C3 1.349(8)
C2 N2 1.375(7)
C2 H2 0.9500
C3 N1 1.391(7)
C3 H3 0.9500
C4 N3 1.281(7)
C4 H4 0.9500
C5 N3 1.492(7)
C5 C12 1.504(7)
C5 C6 1.518(7)
C5 H5 1.0000
C6 C11 1.382(8)
C6 C7 1.389(8)
C7 C8 1.393(8)
C7 H7 0.9500
C8 C9 1.376(9)
C8 H8 0.9500
C9 C10 1.384(9)
C9 H9 0.9500
C10 C11 1.389(8)
C10 H10 0.9500
C11 H11 0.9500
C12 H12A 0.9800
C12 H12B 0.9800
C12 H12C 0.9800
C13 N2 1.462(7)
C13 C14 1.523(8)
C13 H13A 0.9900
C13 H13B 0.9900
C14 C15 1.498(9)
C14 H14A 0.9900
C14 H14B 0.9900
C15 C16 1.516(9)
C15 H15A 0.9900
C15 H15B 0.9900
C16 H16A 0.9800
C16 H16B 0.9800
C16 H16C 0.9800
C17 N4 1.325(7)
C17 N5 1.347(7)
C17 C20 1.447(8)
C18 C19 1.355(9)
C18 N5 1.374(8)
C18 H18 0.9500
C19 N4 1.366(7)
C19 H19 0.9500
C20 N6 1.289(7)
C20 H20 0.9500
C21 N6 1.493(7)
C21 C28 1.497(8)
C21 C22 1.531(8)
C21 H21 1.0000
C22 C23 1.379(8)
C22 C27 1.382(8)
C23 C24 1.375(9)
C23 H23 0.9500
C24 C25 1.364(9)
C24 H24 0.9500
C25 C26 1.379(10)
C25 H25 0.9500
C26 C27 1.387(9)
C26 H26 0.9500
C27 H27 0.9500
C28 H28A 0.9800
C28 H28B 0.9800
C28 H28C 0.9800
C33 N8 1.344(7)
C33 N7 1.346(7)
C33 C36 1.429(8)
C34 C35 1.356(9)
C34 N8 1.373(9)
C34 H34 0.9500
C35 N7 1.362(7)
C35 H35 0.9500
C36 N9 1.280(7)
C36 H36 0.9500
C37 N9 1.483(7)
C37 C38 1.517(8)
C37 C44 1.533(8)
C37 H37 1.0000
C38 C43 1.379(9)
C38 C39 1.390(8)
C39 C40 1.395(9)
C39 H39 0.9500
C40 C41 1.361(11)
C40 H40 0.9500
C41 C42 1.379(11)
C41 H41 0.9500
C42 C43 1.375(10)
C42 H42 0.9500
C43 H43 0.9500
C44 H44A 0.9800
C44 H44B 0.9800
C44 H44C 0.9800
Fe2 N7 1.946(5)
Fe2 N1 1.951(5)
Fe2 N4 1.960(5)
Fe2 N6 1.980(5)
Fe2 N3 2.005(4)
Fe2 N9 2.007(5)
